data_1518121
loop_
_publ_author_name
'Du, Yu'
'Wang, Yuhuang'
'Li, Xin'
'Shao, Yaling'
'Li, Guohui'
'Webster, Richard D.'
'Chi, Yonggui Robin'

_publ_section_title
;
 N-Heterocyclic Carbene Organocatalytic Reductive \b,\b-Coupling Reactions
 of Nitroalkenes via Radical Intermediates.
;
_journal_issue 21
_journal_name_full 'Organic letters'
_journal_page_first 5678
_journal_page_last 5681
_journal_paper_doi 10.1021/ol5027415
_journal_volume 16
_journal_year 2014
_chemical_formula_moiety 'C16 H14 Br2 N2 O4'
_chemical_formula_sum 'C16 H14 Br2 N2 O4'
_chemical_formula_weight 458.11
_chemical_name_systematic
; 
 ? 
;
_space_group_IT_number 15
_symmetry_cell_setting monoclinic
_symmetry_space_group_name_Hall '-C 2yc'
_symmetry_space_group_name_H-M 'C 1 2/c 1'
_atom_sites_solution_hydrogens geom
_atom_sites_solution_primary direct
_atom_sites_solution_secondary difmap
_audit_creation_method SHELXL-97
_cell_angle_alpha 90.00
_cell_angle_beta 99.383(4)
_cell_angle_gamma 90.00
_cell_formula_units_Z 8
_cell_length_a 35.989(5)
_cell_length_b 9.0656(11)
_cell_length_c 10.9600(17)
_cell_measurement_reflns_used 1407
_cell_measurement_temperature 103(2)
_cell_measurement_theta_max 27.50
_cell_measurement_theta_min 3.26
_cell_volume 3528.0(9)
_computing_cell_refinement 'Bruker SAINT'
_computing_data_collection 'Bruker APEX2'
_computing_data_reduction 'Bruker SAINT'
_computing_molecular_graphics 'Bruker SHELXTL'
_computing_publication_material 'Bruker SHELXTL'
_computing_structure_refinement 'SHELXL-97 (Sheldrick, 2008)'
_computing_structure_solution 'SHELXS-97 (Sheldrick, 2008)'
_diffrn_ambient_temperature 103(2)
_diffrn_measured_fraction_theta_full 0.982
_diffrn_measured_fraction_theta_max 0.982
_diffrn_measurement_device_type 'Bruker APEX-II CCD'
_diffrn_measurement_method '\f and \w scans'
_diffrn_radiation_monochromator graphite
_diffrn_radiation_source 'fine-focus sealed tube'
_diffrn_radiation_type MoK\a
_diffrn_radiation_wavelength 0.71073
_diffrn_reflns_av_R_equivalents 0.0000
_diffrn_reflns_av_sigmaI/netI 0.0838
_diffrn_reflns_limit_h_max 44
_diffrn_reflns_limit_h_min -44
_diffrn_reflns_limit_k_max 11
_diffrn_reflns_limit_k_min 0
_diffrn_reflns_limit_l_max 13
_diffrn_reflns_limit_l_min 0
_diffrn_reflns_number 3544
_diffrn_reflns_theta_full 26.37
_diffrn_reflns_theta_max 26.37
_diffrn_reflns_theta_min 2.29
_exptl_absorpt_coefficient_mu 4.617
_exptl_absorpt_correction_T_max 0.6073
_exptl_absorpt_correction_T_min 0.3197
_exptl_absorpt_correction_type multi-scan
_exptl_absorpt_process_details twinabs
_exptl_crystal_colour colourless
_exptl_crystal_density_diffrn 1.725
_exptl_crystal_density_method 'not measured'
_exptl_crystal_description block
_exptl_crystal_F_000 1808
_exptl_crystal_size_max 0.32
_exptl_crystal_size_mid 0.24
_exptl_crystal_size_min 0.12
_refine_diff_density_max 0.696
_refine_diff_density_min -0.749
_refine_diff_density_rms 0.156
_refine_ls_extinction_method none
_refine_ls_goodness_of_fit_ref 1.095
_refine_ls_hydrogen_treatment constr
_refine_ls_matrix_type full
_refine_ls_number_parameters 218
_refine_ls_number_reflns 3545
_refine_ls_number_restraints 0
_refine_ls_restrained_S_all 1.095
_refine_ls_R_factor_all 0.1038
_refine_ls_R_factor_gt 0.0617
_refine_ls_shift/su_max 0.001
_refine_ls_shift/su_mean 0.000
_refine_ls_structure_factor_coef Fsqd
_refine_ls_weighting_details 'calc w=1/[\s^2^(Fo^2^)+(0.0811P)^2^+3.9877P] where P=(Fo^2^+2Fc^2^)/3'
_refine_ls_weighting_scheme calc
_refine_ls_wR_factor_gt 0.1432
_refine_ls_wR_factor_ref 0.1602
_reflns_number_gt 2443
_reflns_number_total 3544
_reflns_threshold_expression >2sigma(I)
_cod_data_source_file ol5027415_si_002.cif
_cod_data_source_block cyg66_0t
_cod_depositor_comments
;
The following automatic conversions were performed:

'_symmetry_cell_setting' value 'Monoclinic' changed to 'monoclinic'
according to
/home/saulius/struct/COD-crude-data--automatic-downloads/rss-feeds/ACS/lib/dictionaries/cif_core.dic
dictionary named 'cif_core.dic' version 2.4.2 from 2011-04-26.

Automatic conversion script
Id: cif_fix_values 2827 2014-09-09 07:05:25Z andrius 

 Adding full bibliography for 1518121.cif.
;
_cod_original_cell_volume 3528.0(8)
_cod_original_sg_symbol_H-M C2/c
_cod_database_code 1518121

loop_
_symmetry_equiv_pos_as_xyz
'x, y, z'
'-x, y, -z+1/2'
'x+1/2, y+1/2, z'
'-x+1/2, y+1/2, -z+1/2'
'-x, -y, -z'
'x, -y, z-1/2'
'-x+1/2, -y+1/2, -z'
'x+1/2, -y+1/2, z-1/2'

loop_
_atom_site_label
_atom_site_type_symbol
_atom_site_fract_x
_atom_site_fract_y
_atom_site_fract_z
_atom_site_U_iso_or_equiv
_atom_site_adp_type
_atom_site_occupancy
_atom_site_symmetry_multiplicity
_atom_site_calc_flag
_atom_site_refinement_flags
Br1 Br 0.28086(3) 0.11221(12) 1.21862(9) 0.0433(3) Uani 1 1 d .
Br2 Br 0.28279(3) 0.41599(12) 0.54653(8) 0.0392(3) Uani 1 1 d .
C1 C 0.3258(2) 0.1274(9) 1.1503(7) 0.0207(19) Uani 1 1 d .
C2 C 0.3565(2) 0.1971(9) 1.2151(7) 0.0197(19) Uani 1 1 d .
H2A H 0.3555 0.2369 1.2946 0.024 Uiso 1 1 calc R
C3 C 0.3892(2) 0.2094(9) 1.1644(7) 0.0215(19) Uani 1 1 d .
H3 H 0.4104 0.2586 1.2093 0.026 Uiso 1 1 calc R
C4 C 0.3913(2) 0.1512(8) 1.0499(7) 0.0144(17) Uani 1 1 d .
C5 C 0.3604(2) 0.0799(9) 0.9847(8) 0.0210(19) Uani 1 1 d .
H5 H 0.3618 0.0376 0.9064 0.025 Uiso 1 1 calc R
C6 C 0.3269(2) 0.0697(10) 1.0335(7) 0.025(2) Uani 1 1 d .
H6 H 0.3053 0.0241 0.9875 0.030 Uiso 1 1 calc R
C7 C 0.4264(2) 0.1709(8) 0.9903(7) 0.0140(17) Uani 1 1 d .
H7 H 0.4255 0.0967 0.9224 0.017 Uiso 1 1 calc R
C8 C 0.4629(2) 0.1462(9) 1.0826(7) 0.0178(19) Uani 1 1 d .
H8A H 0.4848 0.1489 1.0386 0.021 Uiso 1 1 calc R
H8B H 0.4660 0.2256 1.1455 0.021 Uiso 1 1 calc R
C9 C 0.4268(2) 0.3279(9) 0.9324(7) 0.0162(18) Uani 1 1 d .
H9 H 0.4264 0.4022 0.9996 0.019 Uiso 1 1 calc R
C10 C 0.4629(2) 0.3513(9) 0.8766(7) 0.0142(18) Uani 1 1 d .
H10A H 0.4852 0.3467 0.9427 0.017 Uiso 1 1 calc R
H10B H 0.4653 0.2725 0.8158 0.017 Uiso 1 1 calc R
C11 C 0.3913(2) 0.3506(8) 0.8351(7) 0.0139(17) Uani 1 1 d .
C12 C 0.3623(2) 0.4325(9) 0.8659(7) 0.0201(18) Uani 1 1 d .
H12 H 0.3646 0.4764 0.9455 0.024 Uiso 1 1 calc R
C13 C 0.3294(2) 0.4517(10) 0.7811(8) 0.024(2) Uani 1 1 d .
H13 H 0.3092 0.5091 0.8015 0.029 Uiso 1 1 calc R
C14 C 0.3268(2) 0.3852(9) 0.6658(7) 0.0196(19) Uani 1 1 d .
C15 C 0.3558(2) 0.2997(9) 0.6355(7) 0.0211(19) Uani 1 1 d .
H15 H 0.3533 0.2533 0.5569 0.025 Uiso 1 1 calc R
C16 C 0.3881(2) 0.2823(9) 0.7189(7) 0.0177(18) Uani 1 1 d .
H16 H 0.4082 0.2245 0.6985 0.021 Uiso 1 1 calc R
N1 N 0.46099(17) 0.0001(8) 1.1440(6) 0.0204(15) Uani 1 1 d .
N2 N 0.46118(16) 0.4982(8) 0.8146(7) 0.0173(14) Uani 1 1 d .
O1 O 0.46114(18) -0.1110(7) 1.0814(6) 0.0285(15) Uani 1 1 d .
O2 O 0.45970(14) -0.0008(7) 1.2559(5) 0.0232(13) Uani 1 1 d .
O3 O 0.46154(17) 0.6083(6) 0.8789(6) 0.0248(15) Uani 1 1 d .
O4 O 0.45941(15) 0.5018(7) 0.7019(5) 0.0252(13) Uani 1 1 d .

loop_
_atom_site_aniso_label
_atom_site_aniso_U_11
_atom_site_aniso_U_22
_atom_site_aniso_U_33
_atom_site_aniso_U_23
_atom_site_aniso_U_13
_atom_site_aniso_U_12
Br1 0.0220(5) 0.0802(8) 0.0310(5) 0.0020(5) 0.0138(4) -0.0091(6)
Br2 0.0180(5) 0.0789(8) 0.0202(4) 0.0066(5) 0.0014(4) -0.0010(5)
C1 0.012(4) 0.028(5) 0.023(4) 0.007(4) 0.005(3) 0.000(4)
C2 0.020(4) 0.027(5) 0.014(4) -0.002(4) 0.009(3) 0.002(4)
C3 0.029(5) 0.020(5) 0.017(4) 0.000(4) 0.010(4) -0.006(4)
C4 0.025(4) 0.009(4) 0.012(4) 0.005(3) 0.011(3) 0.002(3)
C5 0.028(5) 0.019(5) 0.017(4) -0.002(4) 0.007(3) -0.004(4)
C6 0.026(4) 0.031(5) 0.020(4) -0.001(4) 0.007(3) -0.010(4)
C7 0.020(4) 0.011(4) 0.012(4) 0.001(3) 0.005(3) 0.006(4)
C8 0.022(4) 0.013(5) 0.021(4) 0.001(4) 0.012(3) 0.002(4)
C9 0.017(4) 0.018(5) 0.014(4) 0.000(3) 0.007(3) 0.006(4)
C10 0.020(4) 0.012(5) 0.011(4) 0.001(3) 0.005(3) 0.005(3)
C11 0.013(4) 0.012(4) 0.018(4) 0.003(3) 0.006(3) 0.000(3)
C12 0.021(4) 0.024(5) 0.016(4) -0.001(4) 0.006(3) 0.002(4)
C13 0.021(4) 0.028(5) 0.028(5) 0.000(4) 0.018(4) 0.000(4)
C14 0.013(4) 0.026(5) 0.021(4) 0.009(4) 0.003(3) -0.002(4)
C15 0.033(5) 0.019(5) 0.013(4) -0.004(3) 0.006(4) 0.000(4)
C16 0.022(4) 0.016(5) 0.017(4) -0.001(4) 0.008(3) 0.000(4)
N1 0.021(3) 0.023(4) 0.020(4) 0.010(4) 0.010(3) 0.007(3)
N2 0.008(3) 0.017(4) 0.026(4) 0.005(4) 0.003(3) -0.001(3)
O1 0.038(4) 0.021(4) 0.030(3) -0.005(3) 0.017(3) 0.002(3)
O2 0.026(3) 0.027(3) 0.018(3) 0.008(3) 0.007(2) 0.002(3)
O3 0.037(4) 0.011(3) 0.028(3) 0.002(3) 0.007(3) -0.002(3)
O4 0.030(3) 0.033(3) 0.013(3) 0.013(3) 0.004(2) 0.000(3)

loop_
_atom_type_symbol
_atom_type_description
_atom_type_scat_dispersion_real
_atom_type_scat_dispersion_imag
_atom_type_scat_source
C C 0.0033 0.0016 'International Tables Vol C Tables 4.2.6.8 and 6.1.1.4'
H H 0.0000 0.0000 'International Tables Vol C Tables 4.2.6.8 and 6.1.1.4'
N N 0.0061 0.0033 'International Tables Vol C Tables 4.2.6.8 and 6.1.1.4'
O O 0.0106 0.0060 'International Tables Vol C Tables 4.2.6.8 and 6.1.1.4'
Br Br -0.2901 2.4595 'International Tables Vol C Tables 4.2.6.8 and 6.1.1.4'

loop_
_geom_angle_atom_site_label_1
_geom_angle_atom_site_label_2
_geom_angle_atom_site_label_3
_geom_angle
C2 C1 C6 120.8(7)
C2 C1 Br1 119.9(6)
C6 C1 Br1 119.4(6)
C1 C2 C3 119.7(7)
C1 C2 H2A 120.1
C3 C2 H2A 120.1
C4 C3 C2 120.8(8)
C4 C3 H3 119.6
C2 C3 H3 119.6
C3 C4 C5 119.4(7)
C3 C4 C7 121.3(7)
C5 C4 C7 119.2(7)
C4 C5 C6 120.4(8)
C4 C5 H5 119.8
C6 C5 H5 119.8
C1 C6 C5 118.8(8)
C1 C6 H6 120.6
C5 C6 H6 120.6
C4 C7 C8 112.3(6)
C4 C7 C9 110.2(6)
C8 C7 C9 109.7(6)
C4 C7 H7 108.2
C8 C7 H7 108.2
C9 C7 H7 108.2
N1 C8 C7 109.2(6)
N1 C8 H8A 109.8
C7 C8 H8A 109.8
N1 C8 H8B 109.8
C7 C8 H8B 109.8
H8A C8 H8B 108.3
C11 C9 C10 111.5(6)
C11 C9 C7 110.1(6)
C10 C9 C7 110.6(6)
C11 C9 H9 108.2
C10 C9 H9 108.2
C7 C9 H9 108.2
N2 C10 C9 109.2(6)
N2 C10 H10A 109.8
C9 C10 H10A 109.8
N2 C10 H10B 109.8
C9 C10 H10B 109.8
H10A C10 H10B 108.3
C12 C11 C16 120.6(7)
C12 C11 C9 118.9(7)
C16 C11 C9 120.4(7)
C11 C12 C13 120.3(7)
C11 C12 H12 119.9
C13 C12 H12 119.9
C14 C13 C12 118.5(8)
C14 C13 H13 120.7
C12 C13 H13 120.7
C15 C14 C13 121.3(8)
C15 C14 Br2 119.6(6)
C13 C14 Br2 119.1(6)
C16 C15 C14 119.8(7)
C16 C15 H15 120.1
C14 C15 H15 120.1
C15 C16 C11 119.5(8)
C15 C16 H16 120.2
C11 C16 H16 120.2
O1 N1 O2 123.9(8)
O1 N1 C8 118.4(7)
O2 N1 C8 117.7(8)
O3 N2 O4 123.6(8)
O3 N2 C10 118.1(7)
O4 N2 C10 118.3(8)

loop_
_geom_bond_atom_site_label_1
_geom_bond_atom_site_label_2
_geom_bond_distance
Br1 C1 1.896(8)
Br2 C14 1.902(8)
C1 C2 1.367(11)
C1 C6 1.390(12)
C2 C3 1.384(11)
C2 H2A 0.9500
C3 C4 1.375(11)
C3 H3 0.9500
C4 C5 1.382(11)
C4 C7 1.524(10)
C5 C6 1.398(11)
C5 H5 0.9500
C6 H6 0.9500
C7 C8 1.537(11)
C7 C9 1.559(10)
C7 H7 1.0000
C8 N1 1.492(11)
C8 H8A 0.9900
C8 H8B 0.9900
C9 C11 1.537(10)
C9 C10 1.540(10)
C9 H9 1.0000
C10 N2 1.491(11)
C10 H10A 0.9900
C10 H10B 0.9900
C11 C12 1.368(11)
C11 C16 1.404(10)
C12 C13 1.392(11)
C12 H12 0.9500
C13 C14 1.389(12)
C13 H13 0.9500
C14 C15 1.385(11)
C15 C16 1.364(11)
C15 H15 0.9500
C16 H16 0.9500
N1 O1 1.219(9)
N1 O2 1.236(8)
N2 O3 1.221(9)
N2 O4 1.226(8)
